data_4133072
loop_
_publ_author_name
'Zhang, Bing'
'Wei, Mufeng'
'Mao, Haiyan'
'Pei, Xiaokun'
'Alshmimri, Sultan A.'
'Reimer, Jeffrey A.'
'Yaghi, Omar M.'

_publ_section_title
;
 Crystalline Dioxin-Linked Covalent Organic Frameworks from Irreversible
 Reactions.
;
_journal_issue 40
_journal_name_full 'Journal of the American Chemical Society'
_journal_page_first 12715
_journal_page_last 12719
_journal_paper_doi 10.1021/jacs.8b08374
_journal_volume 140
_journal_year 2018
_chemical_formula_moiety 'C20 H8 N2 O4'
_chemical_formula_sum 'C20 H8 N2 O4'
_chemical_formula_weight 340.28
_space_group_crystal_system orthorhombic
_space_group_IT_number 61
_space_group_name_Hall '-P 2ac 2ab'
_space_group_name_H-M_alt 'P b c a'
_atom_sites_solution_hydrogens geom
_atom_sites_solution_primary 'intrinsic phasing'
_atom_sites_solution_secondary difmap
_audit_creation_date 2018-07-16
_audit_creation_method
;
Olex2 1.2
(compiled 2018.05.29 svn.r3508 for OlexSys, GUI svn.r5506)
;
_cell_angle_alpha 90
_cell_angle_beta 90
_cell_angle_gamma 90
_cell_formula_units_Z 8
_cell_length_a 7.1478(7)
_cell_length_b 19.364(2)
_cell_length_c 20.976(2)
_cell_measurement_reflns_used 9998
_cell_measurement_temperature 100
_cell_measurement_theta_max 27.055
_cell_measurement_theta_min 4.144
_cell_volume 2903.3(5)
_computing_cell_refinement 'SAINT V8.38A Bruker-AXS, Madison WI'
_computing_data_collection 'Bruker APEX3 Bruker-AXS, Madison WI'
_computing_data_reduction 'SAINT V8.38A Bruker-AXS, Madison WI'
_computing_molecular_graphics 'Olex2 (Dolomanov et al., 2009)'
_computing_publication_material 'Olex2 (Dolomanov et al., 2009)'
_computing_structure_refinement 'SHELXL-2014/7 2014/7 Bruker-AXS, Madison WI'
_computing_structure_solution 'SHELXT 2014/5 Bruker-AXS, Madison WI'
_diffrn_ambient_temperature 100
_diffrn_detector_area_resol_mean 7.39
_diffrn_detector_type CMOS
_diffrn_measured_fraction_theta_full 1.000
_diffrn_measured_fraction_theta_max 0.996
_diffrn_measurement_device 'Bruker D8 with PHOTON II Detector'
_diffrn_measurement_method '\f and \w shutterless scans'
_diffrn_radiation_monochromator 'silicon 111'
_diffrn_radiation_probe x-ray
_diffrn_radiation_type synchrotron
_diffrn_radiation_wavelength 0.7288
_diffrn_reflns_av_R_equivalents 0.0621
_diffrn_reflns_av_unetI/netI 0.0331
_diffrn_reflns_Laue_measured_fraction_full 1.000
_diffrn_reflns_Laue_measured_fraction_max 0.996
_diffrn_reflns_limit_h_max 8
_diffrn_reflns_limit_h_min -8
_diffrn_reflns_limit_k_max 24
_diffrn_reflns_limit_k_min -24
_diffrn_reflns_limit_l_max 26
_diffrn_reflns_limit_l_min -26
_diffrn_reflns_number 54121
_diffrn_reflns_point_group_measured_fraction_full 1.000
_diffrn_reflns_point_group_measured_fraction_max 0.996
_diffrn_reflns_theta_full 25.930
_diffrn_reflns_theta_max 27.146
_diffrn_reflns_theta_min 1.991
_diffrn_source
;
Advanced Light Source, station 11.3.1
;
_diffrn_standards_number 0
_exptl_absorpt_coefficient_mu 0.117
_exptl_absorpt_correction_T_max 0.7455
_exptl_absorpt_correction_T_min 0.6557
_exptl_absorpt_correction_type multi-scan
_exptl_absorpt_process_details
'SADABS-2016/2 (Bruker,2016/2) was used for absorption correction. wR2(int) was 0.1477 before and 0.0638 after correction. The Ratio of minimum to maximum transmission is 0.8795. The \l/2 correction factor is Not present.'
_exptl_crystal_colour 'clear colourless'
_exptl_crystal_density_diffrn 1.557
_exptl_crystal_description needle
_exptl_crystal_F_000 1392
_exptl_crystal_size_max 0.5
_exptl_crystal_size_mid 0.2
_exptl_crystal_size_min 0.2
_refine_diff_density_max 0.204
_refine_diff_density_min -0.276
_refine_diff_density_rms 0.059
_refine_ls_extinction_method none
_refine_ls_goodness_of_fit_ref 1.066
_refine_ls_hydrogen_treatment refall
_refine_ls_matrix_type full
_refine_ls_number_parameters 267
_refine_ls_number_reflns 2962
_refine_ls_number_restraints 0
_refine_ls_restrained_S_all 1.066
_refine_ls_R_factor_all 0.0438
_refine_ls_R_factor_gt 0.0375
_refine_ls_shift/su_max 0.001
_refine_ls_shift/su_mean 0.000
_refine_ls_structure_factor_coef Fsqd
_refine_ls_weighting_details 'w=1/[\s^2^(Fo^2^)+(0.0506P)^2^+1.2455P] where P=(Fo^2^+2Fc^2^)/3'
_refine_ls_weighting_scheme calc
_refine_ls_wR_factor_gt 0.0963
_refine_ls_wR_factor_ref 0.1021
_reflns_Friedel_coverage 0.000
_reflns_number_gt 2546
_reflns_number_total 2962
_reflns_threshold_expression 'I > 2\s(I)'
_cod_data_source_file ja8b08374_si_001.cif
_cod_data_source_block Molecular_Analog_1
_cod_depositor_comments
;
The following automatic conversions were performed:

data item '_atom_sites_solution_secondary' value 'diffmap' was
changed to 'difmap'.

Automatic conversion script
Id: cif_fix_values 6909 2019-04-08 15:41:33Z antanas 
;
_cod_original_cell_volume 2903.4(5)
_cod_database_code 4133072
_shelx_shelxl_version_number 2014/7
_shelx_space_group_comment
;
The symmetry employed for this shelxl refinement is uniquely defined
by the following loop, which should always be used as a source of
symmetry information in preference to the above space-group names.
They are only intended as comments.
;
_shelx_estimated_absorpt_t_max 0.977
_shelx_estimated_absorpt_t_min 0.944
_olex2_refinement_description
;
;
_olex2_submission_special_instructions 'No special instructions were received'

loop_
_space_group_symop_operation_xyz
'x, y, z'
'-x+1/2, -y, z+1/2'
'-x, y+1/2, -z+1/2'
'x+1/2, -y+1/2, -z'
'-x, -y, -z'
'x-1/2, y, -z-1/2'
'x, -y-1/2, z-1/2'
'-x-1/2, y-1/2, z'

loop_
_atom_site_label
_atom_site_type_symbol
_atom_site_fract_x
_atom_site_fract_y
_atom_site_fract_z
_atom_site_U_iso_or_equiv
_atom_site_adp_type
_atom_site_occupancy
_atom_site_site_symmetry_order
_atom_site_calc_flag
O2 O 0.50073(13) 0.23394(5) 0.66228(4) 0.0204(2) Uani 1 1 d
O1 O 0.63991(13) 0.40260(5) 0.50604(4) 0.0193(2) Uani 1 1 d
O3 O 0.63123(14) 0.32588(5) 0.75984(4) 0.0210(2) Uani 1 1 d
O4 O 0.77179(13) 0.49356(5) 0.60360(4) 0.0187(2) Uani 1 1 d
N2 N 0.83648(17) 0.48861(6) 0.76665(5) 0.0230(3) Uani 1 1 d
N1 N 0.42772(16) 0.24050(6) 0.49966(5) 0.0237(3) Uani 1 1 d
C7 C 0.70852(17) 0.42836(6) 0.61611(6) 0.0166(3) Uani 1 1 d
C9 C 0.57250(17) 0.31958(6) 0.58567(6) 0.0167(3) Uani 1 1 d
C8 C 0.64284(17) 0.38449(6) 0.56900(6) 0.0165(3) Uani 1 1 d
C13 C 0.70630(17) 0.40723(6) 0.67959(6) 0.0166(3) Uani 1 1 d
C12 C 0.63448(17) 0.34260(6) 0.69631(6) 0.0171(3) Uani 1 1 d
C10 C 0.49512(18) 0.27519(6) 0.53768(6) 0.0181(3) Uani 1 1 d
C11 C 0.56938(17) 0.29853(6) 0.64937(6) 0.0168(3) Uani 1 1 d
C14 C 0.77779(18) 0.45275(6) 0.72809(6) 0.0184(3) Uani 1 1 d
C5 C 0.71031(17) 0.46820(6) 0.49210(6) 0.0175(3) Uani 1 1 d
C6 C 0.77429(17) 0.51237(6) 0.53958(6) 0.0171(3) Uani 1 1 d
C15 C 0.55345(18) 0.26127(6) 0.77400(6) 0.0183(3) Uani 1 1 d
C1 C 0.84381(18) 0.57686(7) 0.52450(6) 0.0188(3) Uani 1 1 d
C16 C 0.49259(18) 0.21646(7) 0.72670(6) 0.0181(3) Uani 1 1 d
C3 C 0.78655(18) 0.55308(7) 0.41340(6) 0.0205(3) Uani 1 1 d
C4 C 0.71566(18) 0.48829(7) 0.42885(6) 0.0188(3) Uani 1 1 d
C17 C 0.42143(18) 0.15241(7) 0.74220(6) 0.0201(3) Uani 1 1 d
C20 C 0.54086(19) 0.24283(7) 0.83729(6) 0.0206(3) Uani 1 1 d
C18 C 0.40989(19) 0.13342(7) 0.80604(6) 0.0222(3) Uani 1 1 d
C2 C 0.85016(18) 0.59714(7) 0.46095(6) 0.0204(3) Uani 1 1 d
C19 C 0.4685(2) 0.17849(7) 0.85349(6) 0.0222(3) Uani 1 1 d
H19 H 0.454(2) 0.1649(8) 0.8983(8) 0.023(4) Uiso 1 1 d
H3 H 0.793(2) 0.5679(8) 0.3680(8) 0.026(4) Uiso 1 1 d
H2 H 0.899(2) 0.6423(8) 0.4503(7) 0.022(4) Uiso 1 1 d
H20 H 0.583(2) 0.2761(9) 0.8692(8) 0.028(4) Uiso 1 1 d
H18 H 0.363(2) 0.0883(9) 0.8173(8) 0.030(4) Uiso 1 1 d
H17 H 0.381(2) 0.1213(9) 0.7072(8) 0.031(4) Uiso 1 1 d
H1 H 0.889(2) 0.6077(8) 0.5583(7) 0.023(4) Uiso 1 1 d
H4 H 0.672(2) 0.4567(8) 0.3959(7) 0.017(4) Uiso 1 1 d

loop_
_atom_site_aniso_label
_atom_site_aniso_U_11
_atom_site_aniso_U_22
_atom_site_aniso_U_33
_atom_site_aniso_U_23
_atom_site_aniso_U_13
_atom_site_aniso_U_12
O2 0.0277(5) 0.0180(5) 0.0154(4) 0.0006(3) -0.0014(4) -0.0043(4)
O1 0.0265(5) 0.0184(4) 0.0131(4) 0.0001(3) -0.0001(3) -0.0026(4)
O3 0.0312(5) 0.0184(4) 0.0134(4) 0.0006(3) -0.0003(4) -0.0049(4)
O4 0.0252(5) 0.0175(4) 0.0135(4) 0.0003(3) 0.0009(4) -0.0031(4)
N2 0.0292(6) 0.0218(6) 0.0181(5) -0.0001(4) -0.0019(5) -0.0038(5)
N1 0.0258(6) 0.0238(6) 0.0214(5) -0.0023(5) -0.0020(5) -0.0004(5)
C7 0.0163(6) 0.0155(6) 0.0178(6) 0.0000(5) 0.0020(5) 0.0011(5)
C9 0.0161(6) 0.0171(6) 0.0168(6) -0.0018(5) -0.0001(5) 0.0023(5)
C8 0.0164(6) 0.0196(6) 0.0134(6) 0.0001(5) 0.0010(5) 0.0023(5)
C13 0.0166(6) 0.0178(6) 0.0153(6) -0.0024(5) 0.0001(5) 0.0015(5)
C12 0.0181(6) 0.0198(6) 0.0134(6) 0.0000(5) 0.0004(5) 0.0017(5)
C10 0.0193(6) 0.0187(6) 0.0163(6) 0.0016(5) 0.0002(5) 0.0025(5)
C11 0.0159(6) 0.0155(6) 0.0192(6) -0.0002(5) 0.0009(5) 0.0008(5)
C14 0.0200(6) 0.0186(6) 0.0166(6) 0.0033(5) 0.0010(5) 0.0009(5)
C5 0.0165(6) 0.0167(6) 0.0192(6) 0.0000(5) 0.0011(5) 0.0013(5)
C6 0.0172(6) 0.0205(6) 0.0135(6) 0.0011(5) 0.0008(5) 0.0026(5)
C15 0.0185(6) 0.0161(6) 0.0203(6) 0.0009(5) 0.0013(5) 0.0009(5)
C1 0.0187(6) 0.0197(6) 0.0181(6) -0.0010(5) 0.0001(5) 0.0013(5)
C16 0.0175(6) 0.0205(6) 0.0162(6) 0.0012(5) 0.0000(5) 0.0021(5)
C3 0.0203(6) 0.0247(7) 0.0165(6) 0.0033(5) 0.0009(5) 0.0022(5)
C4 0.0188(6) 0.0212(6) 0.0166(6) -0.0006(5) -0.0004(5) 0.0020(5)
C17 0.0193(6) 0.0192(6) 0.0219(6) 0.0007(5) -0.0004(5) 0.0005(5)
C20 0.0241(7) 0.0196(6) 0.0181(6) -0.0015(5) 0.0007(5) 0.0025(5)
C18 0.0235(7) 0.0187(6) 0.0242(7) 0.0029(5) 0.0013(5) -0.0007(5)
C2 0.0200(6) 0.0198(6) 0.0215(6) 0.0031(5) 0.0006(5) 0.0001(5)
C19 0.0265(7) 0.0216(6) 0.0184(6) 0.0037(5) 0.0026(5) 0.0018(5)

loop_
_atom_type_symbol
_atom_type_description
_atom_type_scat_dispersion_real
_atom_type_scat_dispersion_imag
_atom_type_scat_source
C C 0.0037 0.0017 'International Tables Vol C Tables 4.2.6.8 and 6.1.1.4'
H H 0.0000 0.0000 'International Tables Vol C Tables 4.2.6.8 and 6.1.1.4'
N N 0.0070 0.0034 'International Tables Vol C Tables 4.2.6.8 and 6.1.1.4'
O O 0.0123 0.0065 'International Tables Vol C Tables 4.2.6.8 and 6.1.1.4'

loop_
_geom_angle_atom_site_label_1
_geom_angle_atom_site_label_2
_geom_angle_atom_site_label_3
_geom_angle
C11 O2 C16 115.34(10)
C8 O1 C5 115.47(10)
C12 O3 C15 115.05(10)
C7 O4 C6 115.56(9)
O4 C7 C8 122.80(11)
O4 C7 C13 117.31(11)
C8 C7 C13 119.86(12)
C8 C9 C10 120.11(11)
C11 C9 C8 120.47(11)
C11 C9 C10 119.35(11)
O1 C8 C7 122.50(11)
O1 C8 C9 117.83(11)
C7 C8 C9 119.65(11)
C7 C13 C12 120.48(11)
C7 C13 C14 119.43(11)
C12 C13 C14 120.09(11)
O3 C12 C13 117.48(11)
O3 C12 C11 122.70(11)
C11 C12 C13 119.82(11)
N1 C10 C9 177.85(14)
O2 C11 C9 117.44(11)
O2 C11 C12 122.86(11)
C12 C11 C9 119.70(11)
N2 C14 C13 179.26(15)
C6 C5 O1 121.86(11)
C4 C5 O1 117.80(11)
C4 C5 C6 120.34(12)
C5 C6 O4 121.75(11)
C1 C6 O4 117.54(11)
C1 C6 C5 120.71(12)
C16 C15 O3 122.09(11)
C20 C15 O3 117.49(11)
C20 C15 C16 120.42(12)
C6 C1 C2 119.13(12)
C6 C1 H1 120.2(9)
C2 C1 H1 120.7(9)
C15 C16 O2 121.86(11)
C17 C16 O2 117.53(11)
C17 C16 C15 120.61(12)
C4 C3 H3 120.0(9)
C2 C3 C4 120.39(12)
C2 C3 H3 119.6(9)
C5 C4 C3 119.15(12)
C5 C4 H4 119.7(9)
C3 C4 H4 121.1(9)
C16 C17 C18 119.12(12)
C16 C17 H17 118.6(10)
C18 C17 H17 122.3(10)
C15 C20 C19 119.45(12)
C15 C20 H20 118.0(10)
C19 C20 H20 122.5(10)
C17 C18 H18 119.7(10)
C19 C18 C17 120.39(12)
C19 C18 H18 119.9(10)
C1 C2 H2 119.3(9)
C3 C2 C1 120.28(12)
C3 C2 H2 120.4(9)
C20 C19 H19 120.8(9)
C18 C19 C20 120.01(12)
C18 C19 H19 119.1(9)

loop_
_geom_bond_atom_site_label_1
_geom_bond_atom_site_label_2
_geom_bond_distance
O2 C11 1.3706(15)
O2 C16 1.3943(15)
O1 C8 1.3665(15)
O1 C5 1.3973(15)
O3 C12 1.3716(15)
O3 C15 1.4009(15)
O4 C7 1.3665(15)
O4 C6 1.3914(14)
N2 C14 1.1457(17)
N1 C10 1.1487(17)
C7 C8 1.3853(17)
C7 C13 1.3932(17)
C9 C8 1.3983(18)
C9 C10 1.4345(17)
C9 C11 1.3971(17)
C13 C12 1.3973(18)
C13 C14 1.4398(17)
C12 C11 1.3836(17)
C5 C6 1.3902(18)
C5 C4 1.3831(17)
C6 C1 1.3807(18)
C15 C16 1.3879(18)
C15 C20 1.3779(18)
C1 C2 1.3905(18)
C1 H1 0.981(16)
C16 C17 1.3794(18)
C3 C4 1.3914(19)
C3 C2 1.3889(19)
C3 H3 0.995(16)
C4 H4 0.973(15)
C17 C18 1.3910(19)
C17 H17 0.993(17)
C20 C19 1.3910(19)
C20 H20 0.977(17)
C18 C19 1.3887(19)
C18 H18 0.964(18)
C2 H2 0.967(16)
C19 H19 0.981(16)
